data_2201222
loop_
_publ_author_name
'Lai, Chian Sing'
'Tiekink, Edward R. T.'

_publ_section_title
;
 1,3-Bis(3-pyridylmethyl)-2-thiourea
;
_journal_issue 5
_journal_name_full 'Acta Crystallographica Section E'
_journal_page_first o538
_journal_page_last o539
_journal_paper_doi 10.1107/S1600536802006220
_journal_volume 58
_journal_year 2002
_chemical_formula_iupac 'C13 H14 N4 S'
_chemical_formula_moiety 'C13 H14 N4 S'
_chemical_formula_sum 'C13 H14 N4 S'
_chemical_formula_weight 258.34
_chemical_name_systematic
;
 ?
;
_space_group_IT_number 7
_symmetry_cell_setting monoclinic
_symmetry_space_group_name_Hall 'P -2yc'
_symmetry_space_group_name_H-M 'P 1 c 1'
_atom_sites_solution_hydrogens geom
_atom_sites_solution_primary direct
_atom_sites_solution_secondary difmap
_audit_creation_method SHELXTL
_cell_angle_alpha 90.00
_cell_angle_beta 108.0480(10)
_cell_angle_gamma 90.00
_cell_formula_units_Z 2
_cell_length_a 6.8629(4)
_cell_length_b 9.1707(5)
_cell_length_c 10.7176(6)
_cell_measurement_reflns_used 5174
_cell_measurement_temperature 223(2)
_cell_measurement_theta_max 30.0
_cell_measurement_theta_min 2.2
_cell_volume 641.35(6)
_computing_cell_refinement 'SAINT (Bruker, 2000)'
_computing_data_collection 'SMART (Bruker, 2000)'
_computing_data_reduction 'SHELXTL (Bruker, 2000)'
_computing_molecular_graphics 'ORTEPII (Johnson, 1976)'
_computing_publication_material 'SHELXTL and PLATON (Spek, 2000)'
_computing_structure_refinement 'SHELXL97 (Sheldrick, 1997)'
_computing_structure_solution 'SIR92 (Altomare et al., 1994)'
_diffrn_ambient_temperature 223(2)
_diffrn_measured_fraction_theta_full 0.997
_diffrn_measured_fraction_theta_max 0.997
_diffrn_measurement_device_type 'Bruker SMART CCD'
_diffrn_measurement_method \w
_diffrn_radiation_monochromator graphite
_diffrn_radiation_source 'fine-focus sealed tube'
_diffrn_radiation_type MoK\a
_diffrn_radiation_wavelength 0.71069
_diffrn_reflns_av_R_equivalents 0.022
_diffrn_reflns_av_sigmaI/netI 0.035
_diffrn_reflns_limit_h_max 9
_diffrn_reflns_limit_h_min -7
_diffrn_reflns_limit_k_max 10
_diffrn_reflns_limit_k_min -12
_diffrn_reflns_limit_l_max 14
_diffrn_reflns_limit_l_min -15
_diffrn_reflns_number 5174
_diffrn_reflns_theta_full 30.0
_diffrn_reflns_theta_max 30.0
_diffrn_reflns_theta_min 2.2
_diffrn_standards_decay_% 0
_diffrn_standards_number 0
_exptl_absorpt_coefficient_mu 0.24
_exptl_absorpt_correction_type none
_exptl_crystal_colour colourless
_exptl_crystal_density_diffrn 1.338
_exptl_crystal_density_method 'not measured'
_exptl_crystal_description block
_exptl_crystal_F_000 272
_exptl_crystal_size_max 0.25
_exptl_crystal_size_mid 0.10
_exptl_crystal_size_min 0.07
_refine_diff_density_max 0.38
_refine_diff_density_min -0.22
_refine_ls_abs_structure_details 'Flack (1983)'
_refine_ls_abs_structure_Flack 0.31(7)
_refine_ls_extinction_method none
_refine_ls_goodness_of_fit_ref 1.08
_refine_ls_hydrogen_treatment constr
_refine_ls_matrix_type full
_refine_ls_number_parameters 164
_refine_ls_number_reflns 3298
_refine_ls_number_restraints 2
_refine_ls_restrained_S_all 1.08
_refine_ls_R_factor_all 0.041
_refine_ls_R_factor_gt 0.040
_refine_ls_shift/su_max <0.001'
_refine_ls_shift/su_mean 0.000
_refine_ls_structure_factor_coef Fsqd
_refine_ls_weighting_details 'calc w = 1/[\s^2^(Fo^2^)+(0.0697P)^2^+0.0997P] where P = (Fo^2^+2Fc^2^)/3'
_refine_ls_weighting_scheme calc
_refine_ls_wR_factor_gt 0.110
_refine_ls_wR_factor_ref 0.111
_reflns_number_gt 3244
_reflns_number_total 3298
_reflns_threshold_expression I>2\s(I)
_cod_data_source_file ya6100.cif
_cod_data_source_block I
_cod_original_sg_symbol_H-M 'P c'
_cod_database_code 2201222
_cod_database_fobs_code 2201222

loop_
_symmetry_equiv_pos_as_xyz
'x, y, z'
'x, -y, z+1/2'

loop_
_atom_site_label
_atom_site_fract_x
_atom_site_fract_y
_atom_site_fract_z
_atom_site_U_iso_or_equiv
_atom_site_adp_type
_atom_site_calc_flag
_atom_site_refinement_flags
_atom_site_occupancy
_atom_site_disorder_assembly
_atom_site_disorder_group
_atom_site_type_symbol
S1 0.15633(5) 0.32084(4) 0.81908(4) 0.03044(12) Uani d . 1 . . S
N1 -0.0159(2) 0.09931(17) 0.90656(18) 0.0316(3) Uani d . 1 . . N
H1 -0.0972 0.0665 0.9483 0.0416(18) Uiso calc R 1 . . H
N2 0.6533(3) -0.05525(19) 0.97908(19) 0.0366(4) Uani d . 1 . . N
N3 -0.0752(3) 0.32339(15) 0.97735(17) 0.0313(3) Uani d . 1 . . N
H3 -0.1440 0.2778 1.0212 0.0416(18) Uiso calc R 1 . . H
N4 -0.2743(3) 0.7118(2) 0.68184(18) 0.0360(4) Uani d . 1 . . N
C1 0.0145(2) 0.24361(19) 0.90540(16) 0.0246(3) Uani d . 1 . . C
C2 0.0801(3) -0.0058(2) 0.8415(2) 0.0335(4) Uani d . 1 . . C
H2A 0.0978 0.0395 0.7629 0.052(2) Uiso calc R 1 . . H
H2B -0.0115 -0.0897 0.8131 0.052(2) Uiso calc R 1 . . H
C3 0.2854(3) -0.05898(19) 0.92800(18) 0.0275(3) Uani d . 1 . . C
C4 0.3034(3) -0.1567(2) 1.0300(2) 0.0337(4) Uani d . 1 . . C
H4 0.1859 -0.1909 1.0482 0.0416(18) Uiso calc R 1 . . H
C5 0.4966(4) -0.2032(2) 1.1048(2) 0.0390(4) Uani d . 1 . . C
H5 0.5120 -0.2695 1.1741 0.0416(18) Uiso calc R 1 . . H
C6 0.6653(3) -0.1505(2) 1.0756(2) 0.0360(4) Uani d . 1 . . C
H6 0.7957 -0.1833 1.1262 0.0416(18) Uiso calc R 1 . . H
C7 0.4659(3) -0.0122(2) 0.9072(2) 0.0326(4) Uani d . 1 . . C
H7 0.4554 0.0538 0.8384 0.0416(18) Uiso calc R 1 . . H
C8 -0.0639(3) 0.4815(2) 0.98613(19) 0.0318(4) Uani d . 1 . . C
H8A 0.0748 0.5122 0.9904 0.052(2) Uiso calc R 1 . . H
H8B -0.0874 0.5119 1.0680 0.052(2) Uiso calc R 1 . . H
C9 -0.2162(3) 0.55904(18) 0.87265(17) 0.0268(3) Uani d . 1 . . C
C10 -0.4249(3) 0.5543(2) 0.8535(2) 0.0365(4) Uani d . 1 . . C
H10 -0.4771 0.5015 0.9112 0.0416(18) Uiso calc R 1 . . H
C11 -0.5555(3) 0.6283(3) 0.7485(2) 0.0421(5) Uani d . 1 . . C
H11 -0.6979 0.6257 0.7333 0.0416(18) Uiso calc R 1 . . H
C12 -0.4743(3) 0.7061(3) 0.6660(2) 0.0377(4) Uani d . 1 . . C
H12 -0.5643 0.7574 0.5955 0.0416(18) Uiso calc R 1 . . H
C13 -0.1495(3) 0.6390(2) 0.78398(19) 0.0304(4) Uani d . 1 . . C
H13 -0.0079 0.6423 0.7962 0.0416(18) Uiso calc R 1 . . H

loop_
_atom_site_aniso_label
_atom_site_aniso_U_11
_atom_site_aniso_U_22
_atom_site_aniso_U_33
_atom_site_aniso_U_12
_atom_site_aniso_U_13
_atom_site_aniso_U_23
S1 0.0291(2) 0.0323(2) 0.0336(2) -0.00423(18) 0.01526(16) 0.00084(18)
N1 0.0249(7) 0.0275(7) 0.0465(9) -0.0013(6) 0.0169(7) 0.0013(6)
N2 0.0268(8) 0.0384(9) 0.0464(9) -0.0013(6) 0.0141(7) -0.0004(7)
N3 0.0388(9) 0.0266(7) 0.0346(8) 0.0003(6) 0.0202(7) 0.0021(5)
N4 0.0376(9) 0.0389(8) 0.0349(8) 0.0025(7) 0.0162(7) 0.0051(7)
C1 0.0181(8) 0.0285(8) 0.0267(7) -0.0016(5) 0.0063(6) 0.0006(6)
C2 0.0285(9) 0.0275(8) 0.0414(10) 0.0001(6) 0.0062(7) -0.0059(7)
C3 0.0262(8) 0.0252(7) 0.0323(8) 0.0001(6) 0.0106(7) -0.0035(6)
C4 0.0324(10) 0.0359(9) 0.0384(9) -0.0034(7) 0.0191(8) -0.0002(7)
C5 0.0443(12) 0.0417(10) 0.0309(9) 0.0049(9) 0.0113(8) 0.0057(8)
C6 0.0288(10) 0.0402(10) 0.0355(9) 0.0024(8) 0.0047(8) -0.0022(8)
C7 0.0320(10) 0.0294(8) 0.0390(9) -0.0007(7) 0.0147(8) 0.0042(7)
C8 0.0393(10) 0.0283(8) 0.0287(8) -0.0011(7) 0.0119(7) -0.0037(6)
C9 0.0318(9) 0.0231(7) 0.0285(7) -0.0038(6) 0.0139(6) -0.0053(6)
C10 0.0369(11) 0.0377(10) 0.0416(10) -0.0073(8) 0.0219(9) -0.0009(8)
C11 0.0277(10) 0.0521(12) 0.0476(12) -0.0052(9) 0.0132(9) -0.0024(10)
C12 0.0335(11) 0.0444(10) 0.0333(9) 0.0027(8) 0.0075(8) -0.0008(8)
C13 0.0290(9) 0.0303(8) 0.0362(9) -0.0014(7) 0.0167(7) -0.0006(7)

loop_
_atom_type_symbol
_atom_type_description
_atom_type_scat_dispersion_real
_atom_type_scat_dispersion_imag
_atom_type_scat_source
C C 0.0033 0.0016 'International Tables Vol C Tables 4.2.6.8 and 6.1.1.4'
H H 0.0000 0.0000 'International Tables Vol C Tables 4.2.6.8 and 6.1.1.4'
N N 0.0061 0.0033 'International Tables Vol C Tables 4.2.6.8 and 6.1.1.4'
S S 0.1246 0.1234 'International Tables Vol C Tables 4.2.6.8 and 6.1.1.4'

loop_
_geom_angle_atom_site_label_1
_geom_angle_atom_site_label_2
_geom_angle_atom_site_label_3
_geom_angle
_geom_angle_publ_flag
C1 N1 C2 123.55(16) y
C1 N1 H1 118.2 ?
C2 N1 H1 118.2 ?
C7 N2 C6 117.15(18) ?
C1 N3 C8 123.78(16) y
C1 N3 H3 118.1 ?
C8 N3 H3 118.1 ?
C12 N4 C13 117.25(19) ?
N3 C1 N1 115.62(15) y
N3 C1 S1 121.98(13) y
N1 C1 S1 122.40(14) y
N1 C2 C3 113.15(16) ?
N1 C2 H2A 108.9 ?
C3 C2 H2A 108.9 ?
N1 C2 H2B 108.9 ?
C3 C2 H2B 108.9 ?
H2A C2 H2B 107.8 ?
C7 C3 C4 117.25(18) ?
C7 C3 C2 120.68(18) ?
C4 C3 C2 122.07(18) ?
C5 C4 C3 119.29(19) ?
C5 C4 H4 120.4 ?
C3 C4 H4 120.4 ?
C6 C5 C4 118.77(19) ?
C6 C5 H5 120.6 ?
C4 C5 H5 120.6 ?
N2 C6 C5 123.37(19) ?
N2 C6 H6 118.3 ?
C5 C6 H6 118.3 ?
N2 C7 C3 124.15(18) ?
N2 C7 H7 117.9 ?
C3 C7 H7 117.9 ?
N3 C8 C9 114.01(16) ?
N3 C8 H8A 108.7 ?
C9 C8 H8A 108.7 ?
N3 C8 H8B 108.7 ?
C9 C8 H8B 108.7 ?
H8A C8 H8B 107.6 ?
C10 C9 C13 117.51(18) ?
C10 C9 C8 122.04(17) ?
C13 C9 C8 120.46(17) ?
C11 C10 C9 119.12(19) ?
C11 C10 H10 120.4 ?
C9 C10 H10 120.4 ?
C10 C11 C12 119.2(2) ?
C10 C11 H11 120.4 ?
C12 C11 H11 120.4 ?
N4 C12 C11 122.9(2) ?
N4 C12 H12 118.6 ?
C11 C12 H12 118.6 ?
N4 C13 C9 124.06(18) ?
N4 C13 H13 118.0 ?
C9 C13 H13 118.0 ?

loop_
_geom_bond_atom_site_label_1
_geom_bond_atom_site_label_2
_geom_bond_site_symmetry_2
_geom_bond_distance
_geom_bond_publ_flag
S1 C1 . 1.6920(17) y
N1 C1 . 1.340(2) y
N1 C2 . 1.461(3) y
N1 H1 . 0.8700 ?
N2 C6 . 1.337(3) y
N2 C7 . 1.337(3) y
N3 C1 . 1.343(2) y
N3 C8 . 1.453(2) y
N3 H3 . 0.8700 ?
N4 C12 . 1.331(3) y
N4 C13 . 1.341(3) y
C2 C3 . 1.508(3) ?
C2 H2A . 0.9800 ?
C2 H2B . 0.9800 ?
C3 C4 . 1.389(3) ?
C3 C7 . 1.392(3) ?
C4 C5 . 1.387(3) ?
C4 H4 . 0.9400 ?
C5 C6 . 1.377(3) ?
C5 H5 . 0.9400 ?
C6 H6 . 0.9400 ?
C7 H7 . 0.9400 ?
C8 C9 . 1.513(3) ?
C8 H8A . 0.9800 ?
C8 H8B . 0.9800 ?
C9 C10 . 1.383(3) ?
C9 C13 . 1.386(2) ?
C10 C11 . 1.380(3) ?
C10 H10 . 0.9400 ?
C11 C12 . 1.381(3) ?
C11 H11 . 0.9400 ?
C12 H12 . 0.9400 ?
C13 H13 . 0.9400 ?

loop_
_cod_related_entry_id
_cod_related_entry_database
_cod_related_entry_code
1 ChemSpider 599624
